data_4324379
loop_
_publ_author_name
'Feng Li'
'Jack K. Clegg'
'David Price'
'Cameron J. Kepert'

_publ_section_title
;
 Self-Assembly of a Metallomacrocycle Templated by Iron(II)
;
_journal_name_full 'Inorganic Chemistry'
_journal_page_first 726
_journal_page_last 728
_journal_paper_doi 10.1021/ic102350t
_journal_volume 50
_journal_year 2011
_chemical_formula_moiety '    C28 H22 N8'
_chemical_formula_sum 'C28 H22 N8'
_chemical_formula_weight 470.54
_chemical_name_systematic
; 
 ? 
;
_space_group_IT_number 14
_symmetry_cell_setting monoclinic
_symmetry_Int_Tables_number 14
_symmetry_space_group_name_Hall '-P 2ybc'
_symmetry_space_group_name_H-M 'P 1 21/c 1'
_atom_sites_solution_hydrogens geom
_atom_sites_solution_primary direct
_atom_sites_solution_secondary difmap
_audit_creation_method SHELXL-97
_cell_angle_alpha 90.00
_cell_angle_beta 99.149(7)
_cell_angle_gamma 90.00
_cell_formula_units_Z 2
_cell_length_a 5.6827(11)
_cell_length_b 17.030(3)
_cell_length_c 12.229(3)
_cell_measurement_reflns_used 3769
_cell_measurement_temperature 150(2)
_cell_measurement_theta_max 29.022
_cell_measurement_theta_min 2.923
_cell_volume 1168.4(4)
_computing_cell_refinement 'SAINT (Bruker-Nonius, 2003)'
_computing_data_collection 'APEX (Bruker-Nonius, 2003)'
_computing_data_reduction 'SAINT (Bruker-Nonius, 2003), XPREP (Bruker-Nonius, 2003)'
_computing_molecular_graphics
;ORTEP-3 (Farrugia, 1997)
WINGX-32 (Farrugia, 1999) 
;
_computing_publication_material 'enCIFer 1.1 (CCDC, 2005)'
_computing_structure_refinement 'SHELXL-97 (Sheldrick, 1997)'
_computing_structure_solution 'SIR97 (Altomare, et. al. 1997)'
_diffrn_ambient_temperature 150(2)
_diffrn_measured_fraction_theta_full 0.992
_diffrn_measured_fraction_theta_max 0.992
_diffrn_measurement_device_type APEXII-FR591
_diffrn_measurement_method \w+\f
_diffrn_radiation_monochromator graphite
_diffrn_radiation_source 'rotating anode'
_diffrn_radiation_type MoK\a
_diffrn_radiation_wavelength 0.71073
_diffrn_reflns_av_R_equivalents 0.0283
_diffrn_reflns_av_sigmaI/netI 0.0273
_diffrn_reflns_limit_h_max 6
_diffrn_reflns_limit_h_min -7
_diffrn_reflns_limit_k_max 23
_diffrn_reflns_limit_k_min -19
_diffrn_reflns_limit_l_max 16
_diffrn_reflns_limit_l_min -16
_diffrn_reflns_number 11963
_diffrn_reflns_theta_full 29.15
_diffrn_reflns_theta_max 29.15
_diffrn_reflns_theta_min 3.37
_diffrn_standards_decay_% 0
_diffrn_standards_interval_count 0
_diffrn_standards_interval_time 0
_diffrn_standards_number 0
_exptl_absorpt_coefficient_mu 0.084
_exptl_absorpt_correction_T_max 0.7458
_exptl_absorpt_correction_T_min 0.6759
_exptl_absorpt_correction_type multi-scan
_exptl_absorpt_process_details 'SADABS (Sheldrick, 2007)'
_exptl_crystal_colour colourless
_exptl_crystal_density_diffrn 1.337
_exptl_crystal_description block
_exptl_crystal_F_000 492
_exptl_crystal_size_max 0.280
_exptl_crystal_size_mid 0.250
_exptl_crystal_size_min 0.210
_refine_diff_density_max 0.244
_refine_diff_density_min -0.159
_refine_diff_density_rms 0.036
_refine_ls_extinction_method none
_refine_ls_goodness_of_fit_ref 1.025
_refine_ls_hydrogen_treatment constr
_refine_ls_matrix_type full
_refine_ls_number_parameters 163
_refine_ls_number_reflns 3128
_refine_ls_number_restraints 0
_refine_ls_restrained_S_all 1.025
_refine_ls_R_factor_all 0.0634
_refine_ls_R_factor_gt 0.0432
_refine_ls_shift/su_max 0.000
_refine_ls_shift/su_mean 0.000
_refine_ls_structure_factor_coef Fsqd
_refine_ls_weighting_details 'calc w=1/[\s^2^(Fo^2^)+(0.0531P)^2^+0.2335P] where P=(Fo^2^+2Fc^2^)/3'
_refine_ls_weighting_scheme calc
_refine_ls_wR_factor_gt 0.1057
_refine_ls_wR_factor_ref 0.1161
_reflns_number_gt 2345
_reflns_number_total 3128
_reflns_threshold_expression >2sigma(I)
_cod_data_source_file ic102350t_si_002_1.cif
_cod_data_source_block fl109
_cod_original_formula_sum '    C28 H22 N8'
_cod_database_code 4324379

loop_
_symmetry_equiv_pos_as_xyz
'x, y, z'
'-x, y+1/2, -z+1/2'
'-x, -y, -z'
'x, -y-1/2, z-1/2'

loop_
_atom_site_label
_atom_site_type_symbol
_atom_site_fract_x
_atom_site_fract_y
_atom_site_fract_z
_atom_site_U_iso_or_equiv
_atom_site_adp_type
_atom_site_occupancy
_atom_site_symmetry_multiplicity
_atom_site_calc_flag
_atom_site_refinement_flags
C1 C 0.0115(2) 0.38779(7) 0.45206(9) 0.0297(3) Uani 1 1 d .
C2 C -0.2165(3) 0.44142(9) 0.29792(11) 0.0435(3) Uani 1 1 d .
H2 H -0.3637 0.4441 0.2488 0.052 Uiso 1 1 calc R
C3 C -0.0343(3) 0.49043(8) 0.27782(11) 0.0436(3) Uani 1 1 d .
H3 H -0.0558 0.5255 0.2166 0.052 Uiso 1 1 calc R
C4 C 0.1812(3) 0.48710(8) 0.34959(11) 0.0414(3) Uani 1 1 d .
H4 H 0.3103 0.5200 0.3382 0.050 Uiso 1 1 calc R
C5 C 0.2053(2) 0.43524(7) 0.43783(11) 0.0343(3) Uani 1 1 d .
H5 H 0.3510 0.4319 0.4879 0.041 Uiso 1 1 calc R
C6 C 0.0272(2) 0.33175(7) 0.54482(10) 0.0296(3) Uani 1 1 d .
C7 C -0.0421(2) 0.24246(8) 0.66632(12) 0.0403(3) Uani 1 1 d .
H7 H -0.1138 0.2044 0.7074 0.048 Uiso 1 1 calc R
C8 C -0.1522(2) 0.28274(8) 0.57469(11) 0.0383(3) Uani 1 1 d .
H8 H -0.3132 0.2785 0.5394 0.046 Uiso 1 1 calc R
C9 C 0.3671(2) 0.24995(8) 0.78425(12) 0.0428(3) Uani 1 1 d .
H9A H 0.5183 0.2344 0.7598 0.051 Uiso 1 1 calc R
H9B H 0.3127 0.2057 0.8264 0.051 Uiso 1 1 calc R
C10 C 0.4081(2) 0.32151(8) 0.85772(11) 0.0377(3) Uani 1 1 d .
C11 C 0.5917(2) 0.37405(9) 0.84629(11) 0.0413(3) Uani 1 1 d .
H11 H 0.6973 0.3604 0.7964 0.050 Uiso 1 1 calc R
C12 C 0.4801(2) 0.46119(8) 0.97207(10) 0.0368(3) Uani 1 1 d .
C13 C 0.2953(2) 0.41118(9) 0.99180(11) 0.0406(3) Uani 1 1 d .
H13 H 0.1957 0.4251 1.0442 0.049 Uiso 1 1 calc R
C14 C 0.2602(2) 0.34135(9) 0.93385(12) 0.0414(3) Uani 1 1 d .
H14 H 0.1352 0.3070 0.9460 0.050 Uiso 1 1 calc R
N1 N -0.19847(18) 0.39010(7) 0.38278(9) 0.0377(3) Uani 1 1 d .
N2 N 0.23401(17) 0.32236(6) 0.61400(9) 0.0336(2) Uani 1 1 d .
N3 N 0.18671(18) 0.26703(6) 0.68712(9) 0.0355(3) Uani 1 1 d .
N4 N 0.62891(19) 0.44207(7) 0.90075(9) 0.0412(3) Uani 1 1 d .

loop_
_atom_site_aniso_label
_atom_site_aniso_U_11
_atom_site_aniso_U_22
_atom_site_aniso_U_33
_atom_site_aniso_U_23
_atom_site_aniso_U_13
_atom_site_aniso_U_12
C1 0.0298(6) 0.0276(6) 0.0322(6) -0.0058(5) 0.0067(4) 0.0046(4)
C2 0.0416(7) 0.0464(8) 0.0394(7) -0.0020(6) -0.0034(6) 0.0085(6)
C3 0.0532(8) 0.0403(8) 0.0365(7) 0.0060(6) 0.0048(6) 0.0097(6)
C4 0.0421(7) 0.0386(7) 0.0449(7) 0.0056(6) 0.0108(6) 0.0010(6)
C5 0.0299(6) 0.0348(7) 0.0381(6) 0.0006(5) 0.0054(5) 0.0024(5)
C6 0.0278(6) 0.0271(6) 0.0348(6) -0.0060(5) 0.0080(4) 0.0021(4)
C7 0.0369(7) 0.0370(7) 0.0502(8) 0.0020(6) 0.0167(6) -0.0061(5)
C8 0.0301(6) 0.0430(7) 0.0426(7) -0.0036(6) 0.0085(5) -0.0054(5)
C9 0.0363(7) 0.0388(7) 0.0531(8) 0.0184(6) 0.0068(6) 0.0062(5)
C10 0.0300(6) 0.0415(7) 0.0398(6) 0.0192(6) 0.0003(5) 0.0029(5)
C11 0.0321(7) 0.0507(8) 0.0419(7) 0.0128(6) 0.0076(5) 0.0008(6)
C12 0.0265(6) 0.0522(8) 0.0302(6) 0.0160(5) 0.0004(5) -0.0035(5)
C13 0.0308(6) 0.0534(8) 0.0380(7) 0.0148(6) 0.0067(5) -0.0041(6)
C14 0.0308(6) 0.0476(8) 0.0459(7) 0.0192(6) 0.0061(5) -0.0043(5)
N1 0.0335(6) 0.0388(6) 0.0390(6) -0.0042(5) 0.0001(4) 0.0020(4)
N2 0.0295(5) 0.0295(5) 0.0422(6) 0.0067(4) 0.0067(4) 0.0012(4)
N3 0.0325(5) 0.0303(5) 0.0451(6) 0.0079(4) 0.0108(4) 0.0011(4)
N4 0.0301(5) 0.0538(7) 0.0403(6) 0.0106(5) 0.0073(4) -0.0051(5)

loop_
_atom_type_symbol
_atom_type_description
_atom_type_scat_dispersion_real
_atom_type_scat_dispersion_imag
_atom_type_scat_source
C C 0.0033 0.0016 'International Tables Vol C Tables 4.2.6.8 and 6.1.1.4'
H H 0.0000 0.0000 'International Tables Vol C Tables 4.2.6.8 and 6.1.1.4'
N N 0.0061 0.0033 'International Tables Vol C Tables 4.2.6.8 and 6.1.1.4'

loop_
_geom_angle_atom_site_label_1
_geom_angle_atom_site_label_2
_geom_angle_atom_site_label_3
_geom_angle
_geom_angle_site_symmetry_3
N1 C1 C5 122.68(11) .
N1 C1 C6 116.19(11) .
C5 C1 C6 121.12(11) .
N1 C2 C3 124.14(13) .
N1 C2 H2 117.9 .
C3 C2 H2 117.9 .
C2 C3 C4 118.22(13) .
C2 C3 H3 120.9 .
C4 C3 H3 120.9 .
C5 C4 C3 119.09(13) .
C5 C4 H4 120.5 .
C3 C4 H4 120.5 .
C4 C5 C1 118.90(12) .
C4 C5 H5 120.6 .
C1 C5 H5 120.6 .
N2 C6 C8 111.26(11) .
N2 C6 C1 120.09(10) .
C8 C6 C1 128.65(11) .
N3 C7 C8 107.36(11) .
N3 C7 H7 126.3 .
C8 C7 H7 126.3 .
C7 C8 C6 104.58(11) .
C7 C8 H8 127.7 .
C6 C8 H8 127.7 .
N3 C9 C10 110.06(10) .
N3 C9 H9A 109.6 .
C10 C9 H9A 109.6 .
N3 C9 H9B 109.6 .
C10 C9 H9B 109.6 .
H9A C9 H9B 108.2 .
C14 C10 C11 116.82(14) .
C14 C10 C9 122.78(12) .
C11 C10 C9 120.28(12) .
N4 C11 C10 124.50(13) .
N4 C11 H11 117.8 .
C10 C11 H11 117.8 .
N4 C12 C13 121.92(13) .
N4 C12 C12 116.49(13) 3_667
C13 C12 C12 121.58(15) 3_667
C14 C13 C12 119.02(13) .
C14 C13 H13 120.5 .
C12 C13 H13 120.5 .
C13 C14 C10 119.90(12) .
C13 C14 H14 120.0 .
C10 C14 H14 120.0 .
C2 N1 C1 116.97(11) .
C6 N2 N3 104.64(10) .
C7 N3 N2 112.15(11) .
C7 N3 C9 128.14(11) .
N2 N3 C9 119.02(10) .
C11 N4 C12 117.78(11) .

loop_
_geom_bond_atom_site_label_1
_geom_bond_atom_site_label_2
_geom_bond_distance
_geom_bond_site_symmetry_2
C1 N1 1.3495(15) .
C1 C5 1.3990(17) .
C1 C6 1.4743(17) .
C2 N1 1.3481(18) .
C2 C3 1.382(2) .
C2 H2 0.9500 .
C3 C4 1.390(2) .
C3 H3 0.9500 .
C4 C5 1.3843(18) .
C4 H4 0.9500 .
C5 H5 0.9500 .
C6 N2 1.3438(15) .
C6 C8 1.4101(17) .
C7 N3 1.3510(16) .
C7 C8 1.376(2) .
C7 H7 0.9500 .
C8 H8 0.9500 .
C9 N3 1.4694(17) .
C9 C10 1.510(2) .
C9 H9A 0.9900 .
C9 H9B 0.9900 .
C10 C14 1.392(2) .
C10 C11 1.3983(18) .
C11 N4 1.3362(19) .
C11 H11 0.9500 .
C12 N4 1.3478(17) .
C12 C13 1.4026(17) .
C12 C12 1.489(3) 3_667
C13 C14 1.382(2) .
C13 H13 0.9500 .
C14 H14 0.9500 .
N2 N3 1.3550(14) .

loop_
_geom_torsion_atom_site_label_1
_geom_torsion_atom_site_label_2
_geom_torsion_atom_site_label_3
_geom_torsion_atom_site_label_4
_geom_torsion
_geom_torsion_site_symmetry_1
N1 C2 C3 C4 -0.3(2) .
C2 C3 C4 C5 0.0(2) .
C3 C4 C5 C1 -0.06(19) .
N1 C1 C5 C4 0.38(18) .
C6 C1 C5 C4 -179.80(11) .
N1 C1 C6 N2 176.14(10) .
C5 C1 C6 N2 -3.69(17) .
N1 C1 C6 C8 -3.67(18) .
C5 C1 C6 C8 176.51(12) .
N3 C7 C8 C6 -0.13(14) .
N2 C6 C8 C7 -0.24(14) .
C1 C6 C8 C7 179.58(11) .
N3 C9 C10 C14 81.92(14) .
N3 C9 C10 C11 -93.90(14) .
C14 C10 C11 N4 -1.99(19) .
C9 C10 C11 N4 174.07(12) .
N4 C12 C13 C14 -2.04(18) .
C12 C12 C13 C14 177.14(13) 3_667
C12 C13 C14 C10 0.33(19) .
C11 C10 C14 C13 1.54(18) .
C9 C10 C14 C13 -174.41(12) .
C3 C2 N1 C1 0.6(2) .
C5 C1 N1 C2 -0.62(17) .
C6 C1 N1 C2 179.56(11) .
C8 C6 N2 N3 0.50(13) .
C1 C6 N2 N3 -179.33(10) .
C8 C7 N3 N2 0.46(15) .
C8 C7 N3 C9 170.77(12) .
C6 N2 N3 C7 -0.60(13) .
C6 N2 N3 C9 -171.88(11) .
C10 C9 N3 C7 -105.96(15) .
C10 C9 N3 N2 63.76(15) .
C10 C11 N4 C12 0.39(19) .
C13 C12 N4 C11 1.67(18) .
C12 C12 N4 C11 -177.55(13) 3_667
